data_4079161
loop_
_publ_author_name
'Gibard, Cl\'ementine'
'Avignant, Daniel'
'Cisnetti, Federico'
'Gautier, Arnaud'

_publ_section_title
;
 CuAAC Functionalization of Azide-Tagged Copper(I)-NHCs Acting as Catalyst
 and Substrate
;
_journal_issue 22
_journal_name_full Organometallics
_journal_page_first 7902
_journal_paper_doi 10.1021/om3005355
_journal_volume 31
_journal_year 2012
_chemical_compound_source synthetic
_chemical_formula_moiety 'C27 H34 Cl1 Cu1 N8'
_chemical_formula_sum 'C27 H34 Cl Cu N8'
_chemical_formula_weight 569.62
_space_group_IT_number 14
_symmetry_cell_setting monoclinic
_symmetry_space_group_name_Hall '-P 2yn'
_symmetry_space_group_name_H-M 'P 1 21/n 1'
_atom_sites_solution_hydrogens difmap
_atom_sites_solution_primary direct
_cell_angle_alpha 90
_cell_angle_beta 90.538(2)
_cell_angle_gamma 90
_cell_formula_units_Z 4
_cell_length_a 9.7500(4)
_cell_length_b 15.3223(7)
_cell_length_c 22.0934(9)
_cell_measurement_reflns_used 6381
_cell_measurement_temperature 293
_cell_measurement_theta_max 24.50
_cell_measurement_theta_min 2.29
_cell_volume 3300.4(2)
_computing_cell_refinement 'Apex2 (Bruker AXS, 2006)'
_computing_data_collection 'Apex2 (Bruker AXS, 2006)'
_computing_data_reduction 'Apex2 (Bruker AXS, 2006)'
_computing_molecular_graphics 'CAMERON (Watkin et al., 1996)'
_computing_publication_material 'CRYSTALS (Betteridge et al., 2003)'
_computing_structure_refinement 'CRYSTALS (Betteridge et al., 2003)'
_computing_structure_solution 'SHELXS 86 (Sheldrick, 1986)'
_diffrn_ambient_temperature 293
_diffrn_measured_fraction_theta_full 0.997
_diffrn_measured_fraction_theta_max 0.990
_diffrn_measurement_device Area
_diffrn_measurement_device_type 'Bruker Kappa Apex2'
_diffrn_measurement_method \w/2\q
_diffrn_radiation_monochromator graphite
_diffrn_radiation_type 'Mo K\a'
_diffrn_radiation_wavelength 0.71073
_diffrn_reflns_av_R_equivalents 0.038
_diffrn_reflns_limit_h_max 12
_diffrn_reflns_limit_h_min -12
_diffrn_reflns_limit_k_max 19
_diffrn_reflns_limit_k_min 0
_diffrn_reflns_limit_l_max 28
_diffrn_reflns_limit_l_min 0
_diffrn_reflns_number 7645
_diffrn_reflns_theta_full 27.132
_diffrn_reflns_theta_max 27.685
_diffrn_reflns_theta_min 1.617
_diffrn_standards_number 0
_exptl_absorpt_coefficient_mu 0.769
_exptl_absorpt_correction_T_max 0.89
_exptl_absorpt_correction_T_min 0.78
_exptl_absorpt_correction_type multi-scan
_exptl_absorpt_process_details 'SADABS (Siemens, 1996)'
_exptl_crystal_colour orange
_exptl_crystal_density_diffrn 1.146
_exptl_crystal_density_method 'not measured'
_exptl_crystal_description prism
_exptl_crystal_F_000 1192
_exptl_crystal_size_max 0.993
_exptl_crystal_size_mid 0.274
_exptl_crystal_size_min 0.154
_platon_squeeze_details
;
The unit cell contained dichloromethane molecule that have been treated by the SQUEEZE function in the PLATON program (Spek, 2003). 
;
_refine_diff_density_max 0.36
_refine_diff_density_min -0.36
_refine_ls_extinction_method None
_refine_ls_goodness_of_fit_ref 1.0680
_refine_ls_hydrogen_treatment constr
_refine_ls_matrix_type full
_refine_ls_number_parameters 334
_refine_ls_number_reflns 3424
_refine_ls_number_restraints 0
_refine_ls_R_factor_all 0.1106
_refine_ls_R_factor_gt 0.0527
_refine_ls_shift/su_max 0.0006262
_refine_ls_shift/su_mean 0.0000203
_refine_ls_structure_factor_coef F
_refine_ls_weighting_details
;
 Method, part 1, Chebychev polynomial, (Watkin, 1994, Prince, 1982) 
 [weight] = 1.0/[A~0~*T~0~(x)+A~1~*T~1~(x) ... +A~n-1~]*T~n-1~(x)] 
 where A~i~ are the Chebychev coefficients listed below and x= Fcalc/Fmax 
 Method = Robust Weighting (Prince, 1982) 
 W = [weight] * [1-(deltaF/6*sigmaF)^2^]^2^ 
 A~i~ are: 
 0.605 0.806 0.491 0.195 0.753E-01 
;
_refine_ls_weighting_scheme calc
_refine_ls_wR_factor_all 0.1443
_refine_ls_wR_factor_gt 0.0552
_refine_ls_wR_factor_ref 0.0529
_reflns_limit_h_max 12
_reflns_limit_h_min -12
_reflns_limit_k_max 19
_reflns_limit_k_min 0
_reflns_limit_l_max 28
_reflns_limit_l_min 0
_reflns_number_gt 3701
_reflns_number_total 7645
_reflns_threshold_expression I>2.0\s(I)
_oxford_diffrn_Wilson_B_factor 0.00
_oxford_diffrn_Wilson_scale 0.00
_oxford_refine_ls_r_factor_ref 0.0497
_oxford_refine_ls_scale 0.1247(3)
_oxford_reflns_number_all 7623
_oxford_reflns_threshold_expression_ref I>3.0\s(I)
_cod_data_source_file om3005355_si_002.cif
_cod_data_source_block 1
_cod_depositor_comments
;
The following automatic conversions were performed:

'_symmetry_cell_setting' value 'Monoclinic' changed to 'monoclinic'
according to /home/saulius/struct/CIF-dictionaries/cif_core.dic
dictionary named 'cif_core.dic' version 2.4.2 from
2011-04-26.

'_atom_sites_solution_primary' value 'Direct' changed to
'direct' according to
/home/saulius/struct/CIF-dictionaries/cif_core.dic dictionary named
'cif_core.dic' version 2.4.2 from 2011-04-26.

Automatic conversion script
Id: cif_fix_values 1891 2012-01-12 08:04:46Z andrius 
;
_cod_original_sg_symbol_H-M 'P 1 21/n 1 '
_cod_original_formula_sum 'C27 H34 Cl1 Cu1 N8'
_cod_database_code 4079161

loop_
_symmetry_equiv_pos_as_xyz
x,y,z
-x,-y,-z
-x+1/2,y+1/2,-z+1/2
x+1/2,-y+1/2,z+1/2

loop_
_atom_site_label
_atom_site_type_symbol
_atom_site_fract_x
_atom_site_fract_y
_atom_site_fract_z
_atom_site_U_iso_or_equiv
_atom_site_occupancy
_atom_site_adp_type
_atom_site_refinement_flags_posn
Cu1 Cu 0.21938(4) 0.71141(3) 0.29393(2) 0.0555 1.0000 Uani .
Cl2 Cl 0.43078(10) 0.71603(9) 0.27854(7) 0.0909 1.0000 Uani .
C1 C 0.0275(3) 0.7124(2) 0.30392(14) 0.0472 1.0000 Uani .
N1 N -0.0460(3) 0.76040(19) 0.34321(13) 0.0490 1.0000 Uani .
C21 C -0.0328(4) 0.5224(2) 0.23253(17) 0.0535 1.0000 Uani .
N2 N -0.0676(3) 0.67155(19) 0.26955(13) 0.0487 1.0000 Uani .
C3 C -0.1982(3) 0.6944(3) 0.28744(18) 0.0574 1.0000 Uani .
H31 H -0.2787 0.6754 0.2699 0.0688 1.0000 Uiso R
C4 C 0.0145(3) 0.8145(2) 0.38988(15) 0.0501 1.0000 Uani .
C5 C 0.0406(4) 0.9012(2) 0.37734(16) 0.0526 1.0000 Uani .
C19 C 0.0175(4) 0.4996(3) 0.12793(18) 0.0598 1.0000 Uani .
C2 C -0.1845(3) 0.7485(3) 0.33303(18) 0.0575 1.0000 Uani .
H21 H -0.2537 0.7745 0.3551 0.0695 1.0000 Uiso R
C16 C -0.0370(3) 0.6117(2) 0.22105(16) 0.0498 1.0000 Uani .
C17 C -0.0135(4) 0.6467(3) 0.16368(17) 0.0563 1.0000 Uani .
C18 C 0.0139(4) 0.5877(3) 0.11778(18) 0.0641 1.0000 Uani .
H181 H 0.0293 0.6079 0.0791 0.0763 1.0000 Uiso R
C7 C 0.1349(4) 0.9141(3) 0.47779(18) 0.0645 1.0000 Uani .
C9 C 0.0431(4) 0.7761(3) 0.44604(17) 0.0631 1.0000 Uani .
C25 C -0.0544(5) 0.4869(3) 0.2956(2) 0.0689 1.0000 Uani .
H251 H -0.0962 0.5322 0.3201 0.0830 1.0000 Uiso R
C20 C -0.0049(4) 0.4667(3) 0.18447(19) 0.0623 1.0000 Uani .
H201 H -0.0017 0.4068 0.1913 0.0746 1.0000 Uiso R
C11 C -0.0849(6) 1.0226(4) 0.3222(3) 0.1025 1.0000 Uani .
H113 H -0.0385 1.0691 0.3439 0.1487 1.0000 Uiso R
H112 H -0.1680 1.0073 0.3431 0.1487 1.0000 Uiso R
H111 H -0.1085 1.0430 0.2818 0.1484 1.0000 Uiso R
N6 N 0.0485(4) 0.4483(3) 0.07585(17) 0.0777 1.0000 Uani .
C6 C 0.1025(4) 0.9507(3) 0.42261(18) 0.0612 1.0000 Uani .
H61 H 0.1232 1.0092 0.4161 0.0734 1.0000 Uiso R
C8 C 0.1045(5) 0.8293(3) 0.48935(19) 0.0709 1.0000 Uani .
H81 H 0.1254 0.8066 0.5267 0.0840 1.0000 Uiso R
C10 C 0.0080(4) 0.9425(3) 0.31675(18) 0.0645 1.0000 Uani .
H101 H -0.0439 0.9002 0.2934 0.0766 1.0000 Uiso R
C13 C 0.0117(6) 0.6821(3) 0.4597(2) 0.0870 1.0000 Uani .
H131 H -0.0413 0.6593 0.4258 0.1035 1.0000 Uiso R
C12 C 0.1361(6) 0.9629(5) 0.2824(3) 0.1122 1.0000 Uani .
H121 H 0.1828 1.0105 0.3020 0.1605 1.0000 Uiso R
H122 H 0.1129 0.9781 0.2416 0.1609 1.0000 Uiso R
H123 H 0.1940 0.9125 0.2834 0.1607 1.0000 Uiso R
C22 C -0.0145(5) 0.7432(3) 0.14967(19) 0.0709 1.0000 Uani .
H221 H -0.0398 0.7742 0.1859 0.0838 1.0000 Uiso R
C27 C -0.1504(6) 0.4073(4) 0.2961(3) 0.1095 1.0000 Uani .
H271 H -0.2320 0.4210 0.2728 0.1587 1.0000 Uiso R
H272 H -0.1772 0.3963 0.3371 0.1588 1.0000 Uiso R
H273 H -0.1056 0.3575 0.2788 0.1587 1.0000 Uiso R
C23 C -0.1217(6) 0.7645(3) 0.1021(3) 0.1032 1.0000 Uani .
H231 H -0.1228 0.8267 0.0947 0.1497 1.0000 Uiso R
H232 H -0.2105 0.7453 0.1160 0.1495 1.0000 Uiso R
H233 H -0.1000 0.7347 0.0649 0.1494 1.0000 Uiso R
C24 C 0.1290(7) 0.7736(4) 0.1316(3) 0.1205 1.0000 Uani .
H243 H 0.1955 0.7581 0.1625 0.1727 1.0000 Uiso R
H242 H 0.1280 0.8359 0.1266 0.1728 1.0000 Uiso R
H241 H 0.1555 0.7467 0.0941 0.1728 1.0000 Uiso R
C26 C 0.0836(6) 0.4640(4) 0.3248(2) 0.1107 1.0000 Uani .
H261 H 0.1237 0.4148 0.3053 0.1594 1.0000 Uiso R
H262 H 0.0716 0.4499 0.3667 0.1595 1.0000 Uiso R
H263 H 0.1459 0.5126 0.3219 0.1595 1.0000 Uiso R
C14 C 0.1421(8) 0.6298(4) 0.4650(4) 0.1497 1.0000 Uani .
H141 H 0.2005 0.6390 0.4313 0.2168 1.0000 Uiso R
H142 H 0.1207 0.5686 0.4678 0.2167 1.0000 Uiso R
H143 H 0.1906 0.6473 0.5010 0.2166 1.0000 Uiso R
C15 C -0.0720(12) 0.6744(5) 0.5166(4) 0.1857 1.0000 Uani .
H151 H -0.0713 0.6135 0.5289 0.2657 1.0000 Uiso R
H152 H -0.1652 0.6916 0.5084 0.2658 1.0000 Uiso R
H153 H -0.0355 0.7108 0.5487 0.2656 1.0000 Uiso R
N4 N 0.2273(4) 1.0364(4) 0.5174(2) 0.0891 1.0000 Uani .
N8 N 0.0614(8) 0.2975(4) 0.0778(3) 0.1506 1.0000 Uani .
N7 N 0.0537(5) 0.3700(3) 0.08105(19) 0.0869 1.0000 Uani .
N5 N 0.2574(5) 1.1079(4) 0.5160(3) 0.1177 1.0000 Uani .
N3 N 0.2023(4) 0.9592(3) 0.52616(18) 0.0866 1.0000 Uani .

loop_
_atom_site_aniso_label
_atom_site_aniso_U_11
_atom_site_aniso_U_22
_atom_site_aniso_U_33
_atom_site_aniso_U_23
_atom_site_aniso_U_13
_atom_site_aniso_U_12
Cu1 0.0386(2) 0.0600(3) 0.0679(3) -0.0056(3) -0.00415(16) -0.0006(2)
Cl2 0.0424(5) 0.0910(8) 0.1394(11) -0.0165(8) 0.0078(6) -0.0003(5)
C1 0.0412(16) 0.0545(19) 0.0459(18) 0.0093(18) -0.0038(13) -0.0019(16)
N1 0.0448(15) 0.0532(17) 0.0490(16) 0.0037(13) -0.0009(13) 0.0015(12)
C21 0.0474(18) 0.053(2) 0.060(2) 0.0046(18) -0.0077(16) -0.0047(16)
N2 0.0422(14) 0.0538(16) 0.0499(17) 0.0021(14) -0.0064(12) -0.0011(12)
C3 0.0376(18) 0.066(3) 0.068(2) -0.001(2) -0.0085(16) -0.0045(15)
C4 0.0434(17) 0.062(2) 0.0446(19) -0.0004(16) -0.0012(14) 0.0054(15)
C5 0.0519(19) 0.054(2) 0.052(2) 0.0015(17) -0.0057(15) 0.0047(16)
C19 0.056(2) 0.061(2) 0.062(3) -0.003(2) -0.0089(18) 0.0039(17)
C2 0.0396(18) 0.068(2) 0.065(2) 0.005(2) 0.0018(16) 0.0055(16)
C16 0.0381(16) 0.054(2) 0.057(2) -0.0025(18) -0.0071(14) -0.0039(14)
C17 0.057(2) 0.060(2) 0.051(2) 0.0000(19) -0.0113(16) -0.0061(17)
C18 0.071(2) 0.071(3) 0.051(2) 0.006(2) -0.0074(18) -0.002(2)
C7 0.057(2) 0.082(3) 0.054(2) -0.014(2) -0.0076(18) 0.011(2)
C9 0.064(2) 0.074(3) 0.051(2) 0.006(2) -0.0052(17) 0.007(2)
C25 0.078(3) 0.060(2) 0.069(3) 0.009(2) 0.015(2) 0.002(2)
C20 0.058(2) 0.052(2) 0.077(3) -0.001(2) -0.0057(19) 0.0032(17)
C11 0.097(4) 0.113(4) 0.097(4) 0.032(3) -0.016(3) 0.034(3)
N6 0.092(3) 0.070(3) 0.071(2) -0.009(2) -0.0083(19) 0.010(2)
C6 0.059(2) 0.059(2) 0.065(2) -0.007(2) -0.0105(18) 0.0026(18)
C8 0.075(3) 0.090(3) 0.048(2) 0.006(2) -0.009(2) 0.011(2)
C10 0.072(3) 0.061(2) 0.061(2) 0.008(2) -0.012(2) -0.005(2)
C13 0.114(4) 0.079(3) 0.068(3) 0.021(2) -0.014(3) -0.007(3)
C12 0.104(4) 0.150(5) 0.083(3) 0.042(4) 0.011(3) 0.017(4)
C22 0.099(3) 0.057(2) 0.057(2) 0.005(2) -0.005(2) -0.003(2)
C27 0.118(5) 0.108(4) 0.103(4) 0.022(3) 0.013(3) -0.039(4)
C23 0.130(5) 0.074(3) 0.105(4) 0.011(3) -0.036(3) 0.016(3)
C24 0.117(4) 0.094(4) 0.151(6) 0.035(4) -0.008(4) -0.036(4)
C26 0.106(4) 0.149(5) 0.077(3) 0.038(4) -0.015(3) -0.001(4)
C14 0.164(7) 0.078(4) 0.206(8) 0.016(4) -0.052(6) 0.026(4)
C15 0.287(12) 0.125(6) 0.147(7) 0.042(5) 0.096(7) -0.022(7)
N4 0.068(2) 0.113(4) 0.086(3) -0.042(3) -0.014(2) 0.013(3)
N8 0.248(8) 0.079(4) 0.126(5) -0.008(3) 0.036(5) 0.028(4)
N7 0.107(3) 0.072(3) 0.082(3) -0.012(2) 0.005(2) 0.012(2)
N5 0.098(3) 0.114(4) 0.140(5) -0.050(4) -0.028(3) 0.011(3)
N3 0.087(3) 0.106(3) 0.067(2) -0.028(2) -0.015(2) 0.006(3)

loop_
_atom_type_symbol
_atom_type_scat_dispersion_real
_atom_type_scat_dispersion_imag
_atom_type_scat_Cromer_Mann_a1
_atom_type_scat_Cromer_Mann_b1
_atom_type_scat_Cromer_Mann_a2
_atom_type_scat_Cromer_Mann_b2
_atom_type_scat_Cromer_Mann_a3
_atom_type_scat_Cromer_Mann_b3
_atom_type_scat_Cromer_Mann_a4
_atom_type_scat_Cromer_Mann_b4
_atom_type_scat_Cromer_Mann_c
_atom_type_scat_source
C 0.0033 0.0016 2.3100 20.8439 1.0200 10.2075 1.5886 0.5687 0.8650 51.6512 0.2156 'International Tables Vol C 4.2.6.8 and 6.1.1.4'
H 0.0000 0.0000 0.4930 10.5109 0.3229 26.1257 0.1402 3.1424 0.0408 57.7998 0.0030 'International Tables Vol C 4.2.6.8 and 6.1.1.4'
N 0.0061 0.0033 12.2126 0.0057 3.1322 9.8933 2.0125 28.9975 1.1663 0.5826 -11.5290 'International Tables Vol C 4.2.6.8 and 6.1.1.4'
Cl 0.1484 0.1585 11.4604 0.0104 7.1964 1.1662 6.2556 18.5194 1.6455 47.7784 -9.5574 'International Tables Vol C 4.2.6.8 and 6.1.1.4'
Cu 0.3201 1.2651 13.3380 3.5828 7.1676 0.2470 5.6158 11.3966 1.6735 64.8126 1.1910 'International Tables Vol C 4.2.6.8 and 6.1.1.4'

loop_
_geom_angle_atom_site_label_1
_geom_angle_atom_site_label_2
_geom_angle_atom_site_label_3
_geom_angle
_geom_angle_publ_flag
Cl2 Cu1 C1 176.46(11) yes
Cu1 C1 N1 127.8(2) yes
Cu1 C1 N2 127.5(3) yes
N1 C1 N2 104.4(3) yes
C1 N1 C4 123.8(3) yes
C1 N1 C2 110.4(3) yes
C4 N1 C2 125.8(3) yes
C16 C21 C25 121.2(4) yes
C16 C21 C20 118.0(4) yes
C25 C21 C20 120.8(3) yes
C1 N2 C3 110.6(3) yes
C1 N2 C16 124.6(3) yes
C3 N2 C16 124.8(3) yes
N2 C3 H31 125.7 no
N2 C3 C2 107.0(3) yes
H31 C3 C2 127.3 no
N1 C4 C5 118.9(3) yes
N1 C4 C9 117.9(3) yes
C5 C4 C9 123.2(3) yes
C4 C5 C6 117.4(3) yes
C4 C5 C10 122.9(3) yes
C6 C5 C10 119.7(3) yes
C18 C19 C20 120.6(4) yes
C18 C19 N6 114.6(4) yes
C20 C19 N6 124.8(4) yes
N1 C2 C3 107.6(3) yes
N1 C2 H21 125.1 no
C3 C2 H21 127.3 no
N2 C16 C21 119.7(3) yes
N2 C16 C17 117.9(3) yes
C21 C16 C17 122.5(4) yes
C16 C17 C18 116.7(4) yes
C16 C17 C22 124.1(4) yes
C18 C17 C22 119.3(3) yes
C17 C18 C19 121.8(4) yes
C17 C18 H181 119.5 no
C19 C18 H181 118.6 no
C6 C7 C8 120.6(4) yes
C6 C7 N3 124.5(4) yes
C8 C7 N3 115.0(4) yes
C4 C9 C8 116.4(4) yes
C4 C9 C13 122.8(4) yes
C8 C9 C13 120.8(4) yes
C21 C25 H251 108.6 no
C21 C25 C27 112.5(4) yes
H251 C25 C27 107.7 no
C21 C25 C26 110.0(4) yes
H251 C25 C26 107.5 no
C27 C25 C26 110.4(4) yes
C21 C20 C19 120.4(4) yes
C21 C20 H201 119.3 no
C19 C20 H201 120.4 no
H113 C11 H112 109.3 no
H113 C11 H111 108.8 no
H112 C11 H111 109.0 no
H113 C11 C10 110.8 no
H112 C11 C10 110.1 no
H111 C11 C10 108.7 no
C19 N6 N7 118.7(4) yes
C5 C6 C7 120.6(4) yes
C5 C6 H61 120.5 no
C7 C6 H61 118.8 no
C9 C8 C7 121.8(4) yes
C9 C8 H81 119.2 no
C7 C8 H81 119.1 no
C11 C10 C5 112.7(4) yes
C11 C10 H101 105.8 no
C5 C10 H101 107.1 no
C11 C10 C12 111.7(4) yes
C5 C10 C12 111.5(4) yes
H101 C10 C12 107.7 no
C9 C13 H131 107.4 no
C9 C13 C14 110.6(5) yes
H131 C13 C14 108.2 no
C9 C13 C15 110.8(5) yes
H131 C13 C15 109.0 no
C14 C13 C15 110.8(6) yes
C10 C12 H121 108.8 no
C10 C12 H122 109.7 no
H121 C12 H122 110.3 no
C10 C12 H123 108.3 no
H121 C12 H123 109.0 no
H122 C12 H123 110.7 no
C17 C22 H221 108.3 no
C17 C22 C23 110.9(4) yes
H221 C22 C23 106.8 no
C17 C22 C24 110.3(4) yes
H221 C22 C24 107.9 no
C23 C22 C24 112.4(4) yes
C25 C27 H271 108.9 no
C25 C27 H272 108.5 no
H271 C27 H272 108.1 no
C25 C27 H273 110.4 no
H271 C27 H273 109.7 no
H272 C27 H273 111.2 no
C22 C23 H231 109.7 no
C22 C23 H232 109.3 no
H231 C23 H232 110.2 no
C22 C23 H233 109.5 no
H231 C23 H233 108.9 no
H232 C23 H233 109.3 no
C22 C24 H243 110.5 no
C22 C24 H242 108.9 no
H243 C24 H242 109.4 no
C22 C24 H241 110.3 no
H243 C24 H241 108.6 no
H242 C24 H241 109.2 no
C25 C26 H261 110.6 no
C25 C26 H262 110.2 no
H261 C26 H262 108.3 no
C25 C26 H263 110.3 no
H261 C26 H263 108.6 no
H262 C26 H263 108.7 no
C13 C14 H141 111.8 no
C13 C14 H142 109.9 no
H141 C14 H142 109.0 no
C13 C14 H143 109.0 no
H141 C14 H143 108.2 no
H142 C14 H143 108.9 no
C13 C15 H151 107.8 no
C13 C15 H152 109.7 no
H151 C15 H152 108.7 no
C13 C15 H153 111.5 no
H151 C15 H153 110.4 no
H152 C15 H153 108.7 no
N5 N4 N3 171.8(6) yes
N6 N7 N8 170.8(6) yes
C7 N3 N4 116.2(4) yes

loop_
_geom_bond_atom_site_label_1
_geom_bond_atom_site_label_2
_geom_bond_distance
_geom_bond_publ_flag
Cu1 Cl2 2.0933(11) yes
Cu1 C1 1.886(3) yes
C1 N1 1.350(4) yes
C1 N2 1.347(4) yes
N1 C4 1.444(4) yes
N1 C2 1.378(4) yes
C21 C16 1.392(5) yes
C21 C25 1.512(5) yes
C21 C20 1.391(5) yes
N2 C3 1.383(4) yes
N2 C16 1.443(5) yes
C3 H31 0.919 no
C3 C2 1.310(5) yes
C4 C5 1.382(5) yes
C4 C9 1.399(5) yes
C5 C6 1.389(5) yes
C5 C10 1.512(5) yes
C19 C18 1.369(6) yes
C19 C20 1.366(6) yes
C19 N6 1.428(5) yes
C2 H21 0.927 no
C16 C17 1.397(5) yes
C17 C18 1.386(5) yes
C17 C22 1.511(6) yes
C18 H181 0.922 no
C7 C6 1.376(6) yes
C7 C8 1.356(6) yes
C7 N3 1.428(5) yes
C9 C8 1.389(6) yes
C9 C13 1.502(7) yes
C25 H251 0.972 no
C25 C27 1.537(6) yes
C25 C26 1.528(7) yes
C20 H201 0.931 no
C11 H113 0.969 no
C11 H112 0.965 no
C11 H111 0.971 no
C11 C10 1.530(6) yes
N6 N7 1.207(5) yes
C6 H61 0.930 no
C8 H81 0.917 no
C10 H101 0.968 no
C10 C12 1.500(7) yes
C13 H131 0.970 no
C13 C14 1.507(8) yes
C13 C15 1.511(9) yes
C12 H121 0.962 no
C12 H122 0.957 no
C12 H123 0.957 no
C22 H221 0.964 no
C22 C23 1.511(6) yes
C22 C24 1.531(7) yes
C27 H271 0.966 no
C27 H272 0.961 no
C27 H273 0.960 no
C23 H231 0.967 no
C23 H232 0.967 no
C23 H233 0.966 no
C24 H243 0.967 no
C24 H242 0.961 no
C24 H241 0.964 no
C26 H261 0.955 no
C26 H262 0.959 no
C26 H263 0.964 no
C14 H141 0.951 no
C14 H142 0.963 no
C14 H143 0.959 no
C15 H151 0.972 no
C15 H152 0.962 no
C15 H153 0.967 no
N4 N5 1.135(7) yes
N4 N3 1.224(7) yes
N8 N7 1.115(6) yes

loop_
_platon_squeeze_void_nr
_platon_squeeze_void_average_x
_platon_squeeze_void_average_y
_platon_squeeze_void_average_z
_platon_squeeze_void_volume
_platon_squeeze_void_count_electrons
_platon_squeeze_void_content
1 0.000 0.000 0.000 239 98 ' '
2 0.053 0.203 0.369 18 6 ' '
3 -0.053 0.797 0.631 18 6 ' '
4 0.500 0.500 0.500 239 98 ' '
5 0.447 0.703 0.131 18 6 ' '
6 0.553 0.297 0.869 18 6 ' '
